data_1539949
loop_
_publ_author_name
'Westman, S.'
'Werner, P.E.'
'Schuler, T.'
'Raldow, W.'

_publ_section_title
;
 X-Ray Investigations of Ammines of Alkaline Earth Metal Halides. P. The
 Structures of Ca Cl2 (N H3)8, Ca Cl2 (N H3)2 and the Decomposition
 Product Ca Cl O H
;
_journal_name_full 'Acta Chemica Scandinavica, Series A: (28,1974-)'
_journal_page_first 467
_journal_page_last 472
_journal_volume 35
_journal_year 1981
_chemical_formula_sum 'Ca Cl2 H6 N2'
_chemical_name_systematic 'Ca Cl2 (N H3)2'
_space_group_IT_number 39
_symmetry_space_group_name_Hall 'A 2 -2b'
_symmetry_space_group_name_H-M 'A b m 2'
_cell_angle_alpha 90
_cell_angle_beta 90
_cell_angle_gamma 90
_cell_formula_units_Z 4
_cell_length_a 6.0042
_cell_length_b 7.8254
_cell_length_c 12.3491
_cell_volume 580.226
_citation_journal_id_ASTM ACAPCT
_cod_data_source_file Westman_ACAPCT_1981_14.cif
_cod_data_source_block H6Ca1Cl2N2
_cod_original_cell_volume 580.2258
_cod_original_formula_sum 'H6 Ca1 Cl2 N2'
_cod_database_code 1539949

loop_
_symmetry_equiv_pos_as_xyz
x,y,z
-x,-y,z
-x,y+1/2,z
x,-y+1/2,z
x,y+1/2,z+1/2
-x,-y+1/2,z+1/2
-x,y+1,z+1/2
x,-y+1,z+1/2

loop_
_atom_site_label
_atom_site_type_symbol
_atom_site_fract_x
_atom_site_fract_y
_atom_site_fract_z
_atom_site_occupancy
_atom_site_U_iso_or_equiv
_atom_site_attached_hydrogens
Ca1 Ca+2 0.275 0.25 0.095 1 0.0 0
Cl2 Cl-1 0.5 0 0.205 1 0.0 0
Cl1 Cl-1 0 0 0 1 0.0 0
N2 N-3 -0.073 0.25 0.239 1 0.0 3
N1 N-3 0.494 0.25 0.44 1 0.0 3
